data_4089251
loop_
_publ_author_name
'Luo, Wenlong'
'Shi, Tong'
'Liu, Shaofeng'
'Zuo, Weiwei'
'Li, Zhibo'

_publ_section_title
;
 Well-Designed Unsymmetrical Salphen-Al Complexes: Synthesis,
 Characterization, and Ring-Opening Polymerization Catalysis
;
_journal_issue 9
_journal_name_full Organometallics
_journal_page_first 1736
_journal_paper_doi 10.1021/acs.organomet.7b00106
_journal_volume 36
_journal_year 2017
_chemical_formula_sum 'C36 H39 Al Cl2 N2 O2'
_chemical_formula_weight 629.57
_space_group_IT_number 14
_space_group_name_Hall '-P 2yn'
_space_group_name_H-M_alt 'P 1 21/n 1'
_symmetry_cell_setting monoclinic
_symmetry_space_group_name_H-M 'P 1 21/n 1'
_atom_sites_solution_hydrogens geom
_atom_sites_solution_primary direct
_atom_sites_solution_secondary difmap
_audit_creation_method SHELXL-97
_cell_angle_alpha 90.00
_cell_angle_beta 97.673(4)
_cell_angle_gamma 90.00
_cell_formula_units_Z 4
_cell_length_a 14.193(4)
_cell_length_b 8.996(2)
_cell_length_c 24.859(7)
_cell_measurement_reflns_used 3217
_cell_measurement_temperature 100(2)
_cell_measurement_theta_max 26.64
_cell_measurement_theta_min 2.41
_cell_volume 3145.6(14)
_computing_cell_refinement 'Bruker SMART'
_computing_data_collection 'Bruker SMART'
_computing_data_reduction 'Bruker SAINT'
_computing_molecular_graphics 'Bruker SHELXTL'
_computing_publication_material 'Bruker SHELXTL'
_computing_structure_refinement 'Bruker SHELXTL'
_computing_structure_solution 'Bruker SHELXTL'
_diffrn_ambient_temperature 100(2)
_diffrn_measured_fraction_theta_full 0.995
_diffrn_measured_fraction_theta_max 0.995
_diffrn_measurement_device_type 'CCD area detector'
_diffrn_measurement_method 'phi and omega scans'
_diffrn_radiation_monochromator graphite
_diffrn_radiation_source 'fine-focus sealed tube'
_diffrn_radiation_type MoK\a
_diffrn_radiation_wavelength 0.71073
_diffrn_reflns_av_R_equivalents 0.0591
_diffrn_reflns_av_sigmaI/netI 0.0717
_diffrn_reflns_limit_h_max 16
_diffrn_reflns_limit_h_min -12
_diffrn_reflns_limit_k_max 10
_diffrn_reflns_limit_k_min -10
_diffrn_reflns_limit_l_max 29
_diffrn_reflns_limit_l_min -29
_diffrn_reflns_number 15000
_diffrn_reflns_theta_full 25.00
_diffrn_reflns_theta_max 25.00
_diffrn_reflns_theta_min 1.57
_exptl_absorpt_coefficient_mu 0.271
_exptl_absorpt_correction_T_max 0.9454
_exptl_absorpt_correction_T_min 0.9257
_exptl_absorpt_correction_type multi-scan
_exptl_absorpt_process_details SADABS
_exptl_crystal_colour yellow
_exptl_crystal_density_diffrn 1.329
_exptl_crystal_density_method 'not measured'
_exptl_crystal_description block
_exptl_crystal_F_000 1328
_exptl_crystal_size_max 0.29
_exptl_crystal_size_mid 0.25
_exptl_crystal_size_min 0.21
_refine_diff_density_max 0.280
_refine_diff_density_min -0.328
_refine_diff_density_rms 0.062
_refine_ls_extinction_method none
_refine_ls_goodness_of_fit_ref 1.008
_refine_ls_hydrogen_treatment constr
_refine_ls_matrix_type full
_refine_ls_number_parameters 388
_refine_ls_number_reflns 5507
_refine_ls_number_restraints 0
_refine_ls_restrained_S_all 1.008
_refine_ls_R_factor_all 0.0646
_refine_ls_R_factor_gt 0.0435
_refine_ls_shift/su_max 0.000
_refine_ls_shift/su_mean 0.000
_refine_ls_structure_factor_coef Fsqd
_refine_ls_weighting_details 'calc w=1/[\s^2^(Fo^2^)+(0.0506P)^2^+0.0000P] where P=(Fo^2^+2Fc^2^)/3'
_refine_ls_weighting_scheme calc
_refine_ls_wR_factor_gt 0.1037
_refine_ls_wR_factor_ref 0.1125
_reflns_number_gt 3978
_reflns_number_total 5507
_reflns_threshold_expression >2sigma(I)
_cod_data_source_file om7b00106_si_002.cif
_cod_data_source_block 1
_cod_depositor_comments
;
The following automatic conversions were performed:

data item '_exptl_absorpt_correction_type' value 'Multi-scan' was
changed to 'multi-scan' in accordance with the
/home/saulius/struct/COD-crude-data/automatic-downloads/DataCite-retrospective/ACS/depositions/lib/dictionaries/cif_core.dic
dictionary named 'cif_core.dic' version 2.4.2 last updated on
2011-04-26.

data item '_symmetry_cell_setting' value 'Monoclinic' was changed to
'monoclinic' in accordance with the
/home/saulius/struct/COD-crude-data/automatic-downloads/DataCite-retrospective/ACS/depositions/lib/dictionaries/cif_core.dic
dictionary named 'cif_core.dic' version 2.4.2 last updated on
2011-04-26.

Automatic conversion script
Id: cif_fix_values 6909 2019-04-08 15:41:33Z antanas 
;
_cod_original_cell_volume 3145.5(14)
_cod_original_sg_symbol_H-M 'P2(1)/n  '
_cod_database_code 4089251

loop_
_symmetry_equiv_pos_as_xyz
'x, y, z'
'-x+1/2, y+1/2, -z+1/2'
'-x, -y, -z'
'x-1/2, -y-1/2, z-1/2'

loop_
_atom_site_label
_atom_site_type_symbol
_atom_site_fract_x
_atom_site_fract_y
_atom_site_fract_z
_atom_site_U_iso_or_equiv
_atom_site_adp_type
_atom_site_occupancy
_atom_site_symmetry_multiplicity
_atom_site_calc_flag
_atom_site_refinement_flags
Al1 Al 0.38079(4) 0.78571(8) 0.08096(3) 0.01682(18) Uani 1 1 d .
O1 O 0.49389(9) 0.69348(18) 0.09075(6) 0.0195(4) Uani 1 1 d .
O2 O 0.33648(9) 0.65157(17) 0.12419(6) 0.0183(4) Uani 1 1 d .
N1 N 0.24739(12) 0.8002(2) 0.04042(7) 0.0163(4) Uani 1 1 d .
N2 N 0.40380(12) 0.8252(2) 0.00413(8) 0.0181(4) Uani 1 1 d .
C1 C 0.64132(14) 0.5080(3) 0.13946(10) 0.0198(6) Uani 1 1 d .
C2 C 0.63004(14) 0.6054(3) 0.18141(10) 0.0227(6) Uani 1 1 d .
H2A H 0.6126 0.7034 0.1734 0.027 Uiso 1 1 calc R
C3 C 0.64417(15) 0.5594(3) 0.23442(10) 0.0297(7) Uani 1 1 d .
H3A H 0.6377 0.6267 0.2621 0.036 Uiso 1 1 calc R
C4 C 0.66774(15) 0.4148(3) 0.24685(11) 0.0327(7) Uani 1 1 d .
H4A H 0.6770 0.3840 0.2829 0.039 Uiso 1 1 calc R
C5 C 0.67774(15) 0.3148(3) 0.20612(11) 0.0326(7) Uani 1 1 d .
H5A H 0.6929 0.2161 0.2144 0.039 Uiso 1 1 calc R
C6 C 0.66522(15) 0.3619(3) 0.15323(11) 0.0255(6) Uani 1 1 d .
H6A H 0.6729 0.2943 0.1259 0.031 Uiso 1 1 calc R
C7 C 0.63152(14) 0.5558(3) 0.08257(9) 0.0179(5) Uani 1 1 d .
C8 C 0.69573(15) 0.5088(3) 0.04922(10) 0.0214(6) Uani 1 1 d .
H8A H 0.7459 0.4483 0.0638 0.026 Uiso 1 1 calc R
C9 C 0.68880(15) 0.5474(3) -0.00477(10) 0.0232(6) Uani 1 1 d .
H9A H 0.7336 0.5137 -0.0260 0.028 Uiso 1 1 calc R
C10 C 0.61552(15) 0.6357(3) -0.02661(10) 0.0206(5) Uani 1 1 d .
H10A H 0.6099 0.6616 -0.0631 0.025 Uiso 1 1 calc R
C11 C 0.54903(14) 0.6876(3) 0.00530(9) 0.0185(5) Uani 1 1 d .
C12 C 0.55568(14) 0.6487(3) 0.06028(9) 0.0176(5) Uani 1 1 d .
C13 C 0.47260(14) 0.7754(3) -0.01991(10) 0.0194(5) Uani 1 1 d .
H13A H 0.4720 0.7987 -0.0564 0.023 Uiso 1 1 calc R
C14 C 0.32922(15) 0.9064(3) -0.02580(9) 0.0179(5) Uani 1 1 d .
C15 C 0.33731(15) 0.9984(3) -0.06909(9) 0.0222(6) Uani 1 1 d .
H15A H 0.3960 1.0123 -0.0811 0.027 Uiso 1 1 calc R
C16 C 0.25773(16) 1.0696(3) -0.09444(10) 0.0255(6) Uani 1 1 d .
H16A H 0.2627 1.1329 -0.1235 0.031 Uiso 1 1 calc R
C17 C 0.17090(16) 1.0477(3) -0.07694(10) 0.0259(6) Uani 1 1 d .
H17A H 0.1172 1.0933 -0.0952 0.031 Uiso 1 1 calc R
C18 C 0.16246(15) 0.9592(3) -0.03284(9) 0.0221(6) Uani 1 1 d .
H18A H 0.1037 0.9468 -0.0208 0.026 Uiso 1 1 calc R
C19 C 0.24251(15) 0.8886(3) -0.00641(9) 0.0181(5) Uani 1 1 d .
C20 C 0.39172(16) 0.9811(3) 0.11495(10) 0.0240(6) Uani 1 1 d .
H20A H 0.4531 0.9906 0.1362 0.036 Uiso 1 1 calc R
H20B H 0.3431 0.9925 0.1380 0.036 Uiso 1 1 calc R
H20C H 0.3844 1.0565 0.0874 0.036 Uiso 1 1 calc R
C21 C 0.25298(14) 0.6133(3) 0.13645(9) 0.0156(5) Uani 1 1 d .
C22 C 0.16937(14) 0.6615(3) 0.10425(9) 0.0167(5) Uani 1 1 d .
C23 C 0.17184(15) 0.7491(3) 0.05737(9) 0.0172(5) Uani 1 1 d .
H23A H 0.1139 0.7719 0.0369 0.021 Uiso 1 1 calc R
C24 C 0.08046(14) 0.6215(3) 0.11816(9) 0.0175(5) Uani 1 1 d .
H24A H 0.0260 0.6542 0.0964 0.021 Uiso 1 1 calc R
C25 C 0.07078(14) 0.5366(3) 0.16227(9) 0.0161(5) Uani 1 1 d .
C26 C 0.15567(14) 0.4868(3) 0.19250(9) 0.0172(5) Uani 1 1 d .
H26A H 0.1507 0.4259 0.2222 0.021 Uiso 1 1 calc R
C27 C 0.24587(14) 0.5213(3) 0.18141(9) 0.0163(5) Uani 1 1 d .
C28 C 0.33511(14) 0.4645(3) 0.21680(9) 0.0189(5) Uani 1 1 d .
C29 C 0.39497(15) 0.3729(3) 0.18267(10) 0.0257(6) Uani 1 1 d .
H29A H 0.4506 0.3372 0.2052 0.039 Uiso 1 1 calc R
H29B H 0.4137 0.4337 0.1542 0.039 Uiso 1 1 calc R
H29C H 0.3584 0.2900 0.1671 0.039 Uiso 1 1 calc R
C30 C 0.39406(15) 0.5950(3) 0.24196(10) 0.0220(6) Uani 1 1 d .
H30A H 0.4496 0.5581 0.2643 0.033 Uiso 1 1 calc R
H30B H 0.3567 0.6527 0.2638 0.033 Uiso 1 1 calc R
H30C H 0.4130 0.6563 0.2137 0.033 Uiso 1 1 calc R
C31 C 0.31121(16) 0.3679(3) 0.26287(10) 0.0311(7) Uani 1 1 d .
H31A H 0.3689 0.3347 0.2841 0.047 Uiso 1 1 calc R
H31B H 0.2751 0.2833 0.2484 0.047 Uiso 1 1 calc R
H31C H 0.2744 0.4242 0.2854 0.047 Uiso 1 1 calc R
C32 C -0.02624(14) 0.4932(3) 0.17742(9) 0.0190(5) Uani 1 1 d .
C33 C -0.02420(15) 0.4802(3) 0.23833(10) 0.0261(6) Uani 1 1 d .
H33A H 0.0214 0.4061 0.2522 0.039 Uiso 1 1 calc R
H33B H -0.0860 0.4521 0.2464 0.039 Uiso 1 1 calc R
H33C H -0.0067 0.5742 0.2550 0.039 Uiso 1 1 calc R
C34 C -0.05721(16) 0.3468(3) 0.15069(11) 0.0270(6) Uani 1 1 d .
H34A H -0.0115 0.2713 0.1628 0.041 Uiso 1 1 calc R
H34B H -0.0617 0.3569 0.1120 0.041 Uiso 1 1 calc R
H34C H -0.1181 0.3193 0.1603 0.041 Uiso 1 1 calc R
C35 C -0.10011(15) 0.6118(3) 0.15760(11) 0.0264(6) Uani 1 1 d .
H35A H -0.1609 0.5833 0.1672 0.040 Uiso 1 1 calc R
H35B H -0.1044 0.6212 0.1189 0.040 Uiso 1 1 calc R
H35C H -0.0814 0.7054 0.1743 0.040 Uiso 1 1 calc R
C36 C 0.15069(17) 0.2421(3) 0.06982(11) 0.0331(7) Uani 1 1 d .
H36A H 0.2088 0.2176 0.0553 0.040 Uiso 1 1 calc R
H36B H 0.1660 0.3154 0.0983 0.040 Uiso 1 1 calc R
Cl2 Cl 0.06901(4) 0.31917(8) 0.01811(3) 0.03431(19) Uani 1 1 d .
Cl1 Cl 0.10646(5) 0.08214(8) 0.09761(3) 0.0396(2) Uani 1 1 d .

loop_
_atom_site_aniso_label
_atom_site_aniso_U_11
_atom_site_aniso_U_22
_atom_site_aniso_U_33
_atom_site_aniso_U_23
_atom_site_aniso_U_13
_atom_site_aniso_U_12
Al1 0.0160(3) 0.0178(4) 0.0167(4) 0.0016(3) 0.0024(3) 0.0000(3)
O1 0.0152(8) 0.0259(10) 0.0180(9) 0.0002(8) 0.0045(6) 0.0014(7)
O2 0.0154(7) 0.0211(10) 0.0185(9) 0.0039(7) 0.0026(6) -0.0002(6)
N1 0.0186(9) 0.0147(11) 0.0157(11) 0.0023(9) 0.0023(8) 0.0003(8)
N2 0.0182(9) 0.0162(11) 0.0195(11) -0.0007(9) 0.0012(8) -0.0020(8)
C1 0.0087(10) 0.0239(15) 0.0265(14) 0.0018(12) 0.0013(9) -0.0021(9)
C2 0.0142(11) 0.0271(15) 0.0266(15) -0.0009(12) 0.0026(10) -0.0026(10)
C3 0.0167(12) 0.048(2) 0.0235(15) -0.0003(14) 0.0003(10) -0.0048(11)
C4 0.0197(12) 0.052(2) 0.0247(15) 0.0135(15) -0.0033(10) -0.0048(12)
C5 0.0183(12) 0.0348(17) 0.0430(18) 0.0163(15) -0.0031(11) -0.0022(11)
C6 0.0150(11) 0.0264(15) 0.0341(16) 0.0037(13) -0.0004(10) -0.0002(10)
C7 0.0148(11) 0.0152(13) 0.0235(14) -0.0007(11) 0.0015(9) -0.0044(9)
C8 0.0163(11) 0.0188(14) 0.0285(15) -0.0012(12) 0.0007(10) 0.0005(10)
C9 0.0212(12) 0.0234(15) 0.0265(15) -0.0050(12) 0.0092(10) -0.0006(10)
C10 0.0225(12) 0.0214(14) 0.0188(13) -0.0035(11) 0.0062(10) -0.0045(10)
C11 0.0177(11) 0.0183(14) 0.0195(13) -0.0009(11) 0.0027(9) -0.0044(9)
C12 0.0151(11) 0.0156(13) 0.0225(14) -0.0019(11) 0.0036(10) -0.0056(9)
C13 0.0212(11) 0.0183(14) 0.0182(13) 0.0009(11) 0.0015(10) -0.0063(10)
C14 0.0207(11) 0.0151(13) 0.0172(13) -0.0028(11) 0.0000(9) -0.0026(9)
C15 0.0233(12) 0.0231(15) 0.0208(14) -0.0021(12) 0.0049(10) -0.0044(10)
C16 0.0321(13) 0.0248(15) 0.0191(14) 0.0078(12) 0.0009(10) -0.0019(11)
C17 0.0274(13) 0.0247(15) 0.0245(14) 0.0070(12) -0.0009(10) 0.0041(11)
C18 0.0201(12) 0.0260(15) 0.0200(13) 0.0029(12) 0.0021(10) 0.0007(10)
C19 0.0244(12) 0.0152(13) 0.0145(13) 0.0003(11) 0.0021(9) -0.0023(10)
C20 0.0262(12) 0.0228(15) 0.0237(14) 0.0020(12) 0.0064(10) 0.0001(10)
C21 0.0171(11) 0.0124(13) 0.0172(13) -0.0038(10) 0.0027(9) -0.0024(9)
C22 0.0183(11) 0.0135(13) 0.0180(13) -0.0027(11) 0.0010(9) 0.0003(9)
C23 0.0163(11) 0.0149(13) 0.0200(13) 0.0002(11) 0.0003(9) 0.0030(9)
C24 0.0140(11) 0.0186(14) 0.0191(13) -0.0016(11) -0.0009(9) 0.0019(9)
C25 0.0174(11) 0.0136(13) 0.0171(13) -0.0015(11) 0.0018(9) -0.0008(9)
C26 0.0204(11) 0.0142(13) 0.0172(13) 0.0026(11) 0.0026(9) -0.0024(9)
C27 0.0172(11) 0.0129(13) 0.0184(13) -0.0020(11) 0.0008(9) 0.0007(9)
C28 0.0191(11) 0.0180(13) 0.0192(13) 0.0048(11) 0.0008(9) -0.0007(9)
C29 0.0223(12) 0.0221(15) 0.0312(16) -0.0016(12) -0.0020(10) 0.0067(10)
C30 0.0184(11) 0.0249(15) 0.0217(14) -0.0014(12) -0.0014(9) 0.0010(10)
C31 0.0195(12) 0.0384(17) 0.0337(16) 0.0151(14) -0.0031(11) 0.0003(11)
C32 0.0162(11) 0.0201(14) 0.0211(13) 0.0019(11) 0.0038(9) 0.0003(9)
C33 0.0202(12) 0.0322(16) 0.0274(15) 0.0028(13) 0.0081(10) 0.0016(11)
C34 0.0215(12) 0.0243(15) 0.0366(16) -0.0033(13) 0.0087(11) -0.0030(10)
C35 0.0177(12) 0.0272(16) 0.0348(16) 0.0052(13) 0.0050(10) 0.0026(10)
C36 0.0308(14) 0.0333(17) 0.0335(17) -0.0028(14) -0.0024(12) -0.0002(12)
Cl2 0.0302(3) 0.0411(5) 0.0297(4) 0.0008(3) -0.0029(3) -0.0002(3)
Cl1 0.0481(4) 0.0333(4) 0.0403(4) 0.0026(3) 0.0169(3) 0.0082(3)

loop_
_atom_type_symbol
_atom_type_description
_atom_type_scat_dispersion_real
_atom_type_scat_dispersion_imag
_atom_type_scat_source
C C 0.0033 0.0016 'International Tables Vol C Tables 4.2.6.8 and 6.1.1.4'
H H 0.0000 0.0000 'International Tables Vol C Tables 4.2.6.8 and 6.1.1.4'
N N 0.0061 0.0033 'International Tables Vol C Tables 4.2.6.8 and 6.1.1.4'
O O 0.0106 0.0060 'International Tables Vol C Tables 4.2.6.8 and 6.1.1.4'
Al Al 0.0645 0.0514 'International Tables Vol C Tables 4.2.6.8 and 6.1.1.4'
Cl Cl 0.1484 0.1585 'International Tables Vol C Tables 4.2.6.8 and 6.1.1.4'

loop_
_geom_angle_atom_site_label_1
_geom_angle_atom_site_label_2
_geom_angle_atom_site_label_3
_geom_angle
O2 Al1 O1 89.23(7)
O2 Al1 C20 111.29(10)
O1 Al1 C20 109.90(9)
O2 Al1 N2 143.69(8)
O1 Al1 N2 87.41(7)
C20 Al1 N2 103.80(10)
O2 Al1 N1 87.82(7)
O1 Al1 N1 148.92(8)
C20 Al1 N1 99.96(9)
N2 Al1 N1 77.05(7)
C12 O1 Al1 136.61(15)
C21 O2 Al1 136.12(14)
C23 N1 C19 121.48(18)
C23 N1 Al1 125.30(16)
C19 N1 Al1 112.83(13)
C13 N2 C14 119.7(2)
C13 N2 Al1 127.34(16)
C14 N2 Al1 112.71(14)
C6 C1 C2 117.5(2)
C6 C1 C7 120.3(2)
C2 C1 C7 122.3(2)
C3 C2 C1 121.0(2)
C3 C2 H2A 119.5
C1 C2 H2A 119.5
C4 C3 C2 120.3(3)
C4 C3 H3A 119.9
C2 C3 H3A 119.9
C3 C4 C5 120.1(2)
C3 C4 H4A 119.9
C5 C4 H4A 119.9
C6 C5 C4 119.4(3)
C6 C5 H5A 120.3
C4 C5 H5A 120.3
C5 C6 C1 121.7(3)
C5 C6 H6A 119.2
C1 C6 H6A 119.2
C8 C7 C12 118.4(2)
C8 C7 C1 120.3(2)
C12 C7 C1 121.3(2)
C9 C8 C7 122.8(2)
C9 C8 H8A 118.6
C7 C8 H8A 118.6
C10 C9 C8 119.1(2)
C10 C9 H9A 120.4
C8 C9 H9A 120.4
C9 C10 C11 120.5(2)
C9 C10 H10A 119.7
C11 C10 H10A 119.7
C10 C11 C12 120.7(2)
C10 C11 C13 118.1(2)
C12 C11 C13 121.2(2)
O1 C12 C11 122.0(2)
O1 C12 C7 119.5(2)
C11 C12 C7 118.5(2)
N2 C13 C11 124.7(2)
N2 C13 H13A 117.6
C11 C13 H13A 117.6
C15 C14 C19 120.7(2)
C15 C14 N2 126.0(2)
C19 C14 N2 113.2(2)
C14 C15 C16 119.3(2)
C14 C15 H15A 120.3
C16 C15 H15A 120.3
C17 C16 C15 120.2(2)
C17 C16 H16A 119.9
C15 C16 H16A 119.9
C18 C17 C16 120.9(2)
C18 C17 H17A 119.5
C16 C17 H17A 119.5
C17 C18 C19 119.3(2)
C17 C18 H18A 120.3
C19 C18 H18A 120.3
C18 C19 C14 119.4(2)
C18 C19 N1 126.8(2)
C14 C19 N1 113.86(19)
Al1 C20 H20A 109.5
Al1 C20 H20B 109.5
H20A C20 H20B 109.5
Al1 C20 H20C 109.5
H20A C20 H20C 109.5
H20B C20 H20C 109.5
O2 C21 C27 120.24(19)
O2 C21 C22 120.5(2)
C27 C21 C22 119.27(19)
C24 C22 C21 120.0(2)
C24 C22 C23 118.05(19)
C21 C22 C23 121.97(19)
N1 C23 C22 125.6(2)
N1 C23 H23A 117.2
C22 C23 H23A 117.2
C25 C24 C22 122.4(2)
C25 C24 H24A 118.8
C22 C24 H24A 118.8
C24 C25 C26 116.05(19)
C24 C25 C32 122.34(19)
C26 C25 C32 121.6(2)
C27 C26 C25 125.0(2)
C27 C26 H26A 117.5
C25 C26 H26A 117.5
C26 C27 C21 117.28(19)
C26 C27 C28 121.9(2)
C21 C27 C28 120.80(18)
C31 C28 C29 108.0(2)
C31 C28 C30 107.3(2)
C29 C28 C30 109.20(18)
C31 C28 C27 112.04(18)
C29 C28 C27 109.95(18)
C30 C28 C27 110.20(19)
C28 C29 H29A 109.5
C28 C29 H29B 109.5
H29A C29 H29B 109.5
C28 C29 H29C 109.5
H29A C29 H29C 109.5
H29B C29 H29C 109.5
C28 C30 H30A 109.5
C28 C30 H30B 109.5
H30A C30 H30B 109.5
C28 C30 H30C 109.5
H30A C30 H30C 109.5
H30B C30 H30C 109.5
C28 C31 H31A 109.5
C28 C31 H31B 109.5
H31A C31 H31B 109.5
C28 C31 H31C 109.5
H31A C31 H31C 109.5
H31B C31 H31C 109.5
C34 C32 C33 109.7(2)
C34 C32 C25 109.45(19)
C33 C32 C25 111.65(18)
C34 C32 C35 108.60(19)
C33 C32 C35 107.25(19)
C25 C32 C35 110.13(19)
C32 C33 H33A 109.5
C32 C33 H33B 109.5
H33A C33 H33B 109.5
C32 C33 H33C 109.5
H33A C33 H33C 109.5
H33B C33 H33C 109.5
C32 C34 H34A 109.5
C32 C34 H34B 109.5
H34A C34 H34B 109.5
C32 C34 H34C 109.5
H34A C34 H34C 109.5
H34B C34 H34C 109.5
C32 C35 H35A 109.5
C32 C35 H35B 109.5
H35A C35 H35B 109.5
C32 C35 H35C 109.5
H35A C35 H35C 109.5
H35B C35 H35C 109.5
Cl1 C36 Cl2 112.18(13)
Cl1 C36 H36A 109.2
Cl2 C36 H36A 109.2
Cl1 C36 H36B 109.2
Cl2 C36 H36B 109.2
H36A C36 H36B 107.9

loop_
_geom_bond_atom_site_label_1
_geom_bond_atom_site_label_2
_geom_bond_distance
Al1 O2 1.7850(17)
Al1 O1 1.7945(15)
Al1 C20 1.947(3)
Al1 N2 2.012(2)
Al1 N1 2.0267(18)
O1 C12 1.297(3)
O2 C21 1.309(2)
N1 C23 1.288(3)
N1 C19 1.404(3)
N2 C13 1.292(3)
N2 C14 1.413(3)
C1 C6 1.388(3)
C1 C2 1.387(3)
C1 C7 1.467(3)
C2 C3 1.370(3)
C2 H2A 0.9300
C3 C4 1.368(4)
C3 H3A 0.9300
C4 C5 1.376(4)
C4 H4A 0.9300
C5 C6 1.370(4)
C5 H5A 0.9300
C6 H6A 0.9300
C7 C8 1.378(3)
C7 C12 1.416(3)
C8 C9 1.377(3)
C8 H8A 0.9300
C9 C10 1.363(3)
C9 H9A 0.9300
C10 C11 1.392(3)
C10 H10A 0.9300
C11 C12 1.402(3)
C11 C13 1.418(3)
C13 H13A 0.9300
C14 C15 1.375(3)
C14 C19 1.389(3)
C15 C16 1.376(3)
C15 H15A 0.9300
C16 C17 1.375(3)
C16 H16A 0.9300
C17 C18 1.372(3)
C17 H17A 0.9300
C18 C19 1.388(3)
C18 H18A 0.9300
C20 H20A 0.9600
C20 H20B 0.9600
C20 H20C 0.9600
C21 C27 1.405(3)
C21 C22 1.408(3)
C22 C24 1.399(3)
C22 C23 1.411(3)
C23 H23A 0.9300
C24 C25 1.358(3)
C24 H24A 0.9300
C25 C26 1.406(3)
C25 C32 1.526(3)
C26 C27 1.380(3)
C26 H26A 0.9300
C27 C28 1.530(3)
C28 C31 1.512(3)
C28 C29 1.521(3)
C28 C30 1.526(3)
C29 H29A 0.9600
C29 H29B 0.9600
C29 H29C 0.9600
C30 H30A 0.9600
C30 H30B 0.9600
C30 H30C 0.9600
C31 H31A 0.9600
C31 H31B 0.9600
C31 H31C 0.9600
C32 C34 1.514(3)
C32 C33 1.515(3)
C32 C35 1.530(3)
C33 H33A 0.9600
C33 H33B 0.9600
C33 H33C 0.9600
C34 H34A 0.9600
C34 H34B 0.9600
C34 H34C 0.9600
C35 H35A 0.9600
C35 H35B 0.9600
C35 H35C 0.9600
C36 Cl1 1.749(3)
C36 Cl2 1.755(2)
C36 H36A 0.9700
C36 H36B 0.9700

loop_
_geom_torsion_atom_site_label_1
_geom_torsion_atom_site_label_2
_geom_torsion_atom_site_label_3
_geom_torsion_atom_site_label_4
_geom_torsion
O2 Al1 O1 C12 133.4(2)
C20 Al1 O1 C12 -114.2(2)
N2 Al1 O1 C12 -10.5(2)
N1 Al1 O1 C12 48.9(3)
O1 Al1 O2 C21 -168.1(2)
C20 Al1 O2 C21 80.8(2)
N2 Al1 O2 C21 -83.5(2)
N1 Al1 O2 C21 -19.0(2)
O2 Al1 N1 C23 13.97(19)
O1 Al1 N1 C23 98.8(2)
C20 Al1 N1 C23 -97.3(2)
N2 Al1 N1 C23 160.7(2)
O2 Al1 N1 C19 -173.23(16)
O1 Al1 N1 C19 -88.4(2)
C20 Al1 N1 C19 75.53(17)
N2 Al1 N1 C19 -26.49(15)
O2 Al1 N2 C13 -78.2(2)
O1 Al1 N2 C13 6.9(2)
C20 Al1 N2 C13 116.8(2)
N1 Al1 N2 C13 -145.9(2)
O2 Al1 N2 C14 95.85(18)
O1 Al1 N2 C14 -179.00(15)
C20 Al1 N2 C14 -69.14(16)
N1 Al1 N2 C14 28.11(14)
C6 C1 C2 C3 1.5(3)
C7 C1 C2 C3 -176.77(19)
C1 C2 C3 C4 -1.5(3)
C2 C3 C4 C5 0.2(3)
C3 C4 C5 C6 0.9(3)
C4 C5 C6 C1 -0.9(3)
C2 C1 C6 C5 -0.3(3)
C7 C1 C6 C5 177.99(19)
C6 C1 C7 C8 -41.8(3)
C2 C1 C7 C8 136.4(2)
C6 C1 C7 C12 137.2(2)
C2 C1 C7 C12 -44.7(3)
C12 C7 C8 C9 -0.5(3)
C1 C7 C8 C9 178.5(2)
C7 C8 C9 C10 -0.1(4)
C8 C9 C10 C11 0.7(3)
C9 C10 C11 C12 -0.6(3)
C9 C10 C11 C13 -178.1(2)
Al1 O1 C12 C11 9.6(3)
Al1 O1 C12 C7 -169.34(16)
C10 C11 C12 O1 -178.9(2)
C13 C11 C12 O1 -1.5(3)
C10 C11 C12 C7 0.0(3)
C13 C11 C12 C7 177.5(2)
C8 C7 C12 O1 179.4(2)
C1 C7 C12 O1 0.5(3)
C8 C7 C12 C11 0.5(3)
C1 C7 C12 C11 -178.5(2)
C14 N2 C13 C11 -177.2(2)
Al1 N2 C13 C11 -3.6(3)
C10 C11 C13 N2 176.9(2)
C12 C11 C13 N2 -0.6(4)
C13 N2 C14 C15 -32.6(3)
Al1 N2 C14 C15 152.8(2)
C13 N2 C14 C19 149.1(2)
Al1 N2 C14 C19 -25.5(2)
C19 C14 C15 C16 -2.1(3)
N2 C14 C15 C16 179.7(2)
C14 C15 C16 C17 -0.7(4)
C15 C16 C17 C18 2.5(4)
C16 C17 C18 C19 -1.4(4)
C17 C18 C19 C14 -1.4(4)
C17 C18 C19 N1 177.0(2)
C15 C14 C19 C18 3.1(3)
N2 C14 C19 C18 -178.4(2)
C15 C14 C19 N1 -175.4(2)
N2 C14 C19 N1 3.0(3)
C23 N1 C19 C18 15.3(4)
Al1 N1 C19 C18 -157.8(2)
C23 N1 C19 C14 -166.3(2)
Al1 N1 C19 C14 20.6(2)
Al1 O2 C21 C27 -166.56(17)
Al1 O2 C21 C22 14.6(3)
O2 C21 C22 C24 -179.2(2)
C27 C21 C22 C24 2.0(3)
O2 C21 C22 C23 1.4(3)
C27 C21 C22 C23 -177.4(2)
C19 N1 C23 C22 -179.0(2)
Al1 N1 C23 C22 -6.8(3)
C24 C22 C23 N1 176.9(2)
C21 C22 C23 N1 -3.6(4)
C21 C22 C24 C25 0.1(3)
C23 C22 C24 C25 179.5(2)
C22 C24 C25 C26 -2.0(3)
C22 C24 C25 C32 179.9(2)
C24 C25 C26 C27 2.0(3)
C32 C25 C26 C27 -179.9(2)
C25 C26 C27 C21 0.0(3)
C25 C26 C27 C28 179.0(2)
O2 C21 C27 C26 179.2(2)
C22 C21 C27 C26 -2.0(3)
O2 C21 C27 C28 0.1(3)
C22 C21 C27 C28 179.0(2)
C26 C27 C28 C31 0.9(3)
C21 C27 C28 C31 179.9(2)
C26 C27 C28 C29 121.0(2)
C21 C27 C28 C29 -60.0(3)
C26 C27 C28 C30 -118.6(2)
C21 C27 C28 C30 60.4(3)
C24 C25 C32 C34 90.8(3)
C26 C25 C32 C34 -87.2(3)
C24 C25 C32 C33 -147.5(2)
C26 C25 C32 C33 34.5(3)
C24 C25 C32 C35 -28.5(3)
C26 C25 C32 C35 153.5(2)
